data_2219056
loop_
_publ_author_name
'Mutambi, E. M.'

_publ_section_title
Aqua[4-(hydroxyiminomethyl)pyridine-\k<i>N</i>^1^](pyridine-2,6-dicarboxylato-\k^3^<i>O</i>^2^,<i>N</i>,<i>O</i>^6^)copper(II)
_journal_coeditor_code HY2141
_journal_issue 8
_journal_name_full 'Acta Crystallographica Section E'
_journal_page_first m979
_journal_page_last m980
_journal_paper_doi 10.1107/S1600536808019673
_journal_volume 64
_journal_year 2008
_chemical_formula_iupac '[Cu (C7 H3 N O4) (C6 H6 N2 O) (H2 O)]'
_chemical_formula_moiety 'C13 H11 Cu N3 O6'
_chemical_formula_sum 'C13 H11 Cu N3 O6'
_chemical_formula_weight 368.79
_chemical_name_systematic
;Aqua[4-(hydroxyiminomethyl)pyridine-\k<i>N</i>^1^](pyridine-2,6-dicarboxylato-
\k^3^<i>O</i>^2^,<i>N</i>,<i>O</i>^6^)copper(II)
;
_space_group_IT_number 2
_symmetry_cell_setting triclinic
_symmetry_space_group_name_Hall '-P 1'
_symmetry_space_group_name_H-M 'P -1'
_atom_sites_solution_hydrogens geom
_atom_sites_solution_primary direct
_atom_sites_solution_secondary difmap
_audit_creation_method SHELXL-97
_cell_angle_alpha 76.154(2)
_cell_angle_beta 87.1520(10)
_cell_angle_gamma 69.7390(10)
_cell_formula_units_Z 2
_cell_length_a 6.7826(2)
_cell_length_b 7.1858(3)
_cell_length_c 14.8746(6)
_cell_measurement_reflns_used 18028
_cell_measurement_temperature 120(2)
_cell_measurement_theta_max 27.48
_cell_measurement_theta_min 2.91
_cell_volume 659.91(4)
_computing_cell_refinement 'SAINT (Bruker, 2007)'
_computing_data_collection 'APEX2 (Bruker, 2007)'
_computing_data_reduction 'SAINT (Bruker, 2007)'
_computing_molecular_graphics 'SHELXTL (Sheldrick, 2008)'
_computing_publication_material 'SHELXTL (Sheldrick, 2008)'
_computing_structure_refinement 'SHELXL97 (Sheldrick, 2008)'
_computing_structure_solution 'SHELXS97 (Sheldrick, 2008)'
_diffrn_ambient_temperature 120(2)
_diffrn_detector_area_resol_mean '4096x4096 pixels / 62x62mm'
_diffrn_measured_fraction_theta_full 0.986
_diffrn_measured_fraction_theta_max 0.986
_diffrn_measurement_device_type 'Bruker--Nonius APEXII CCD'
_diffrn_measurement_method '\f and \w'
_diffrn_radiation_monochromator '10cm confocal mirrors'
_diffrn_radiation_source 'Bruker-Nonius FR591 rotating anode'
_diffrn_radiation_type MoK\a
_diffrn_radiation_wavelength 0.71073
_diffrn_reflns_av_R_equivalents 0.05496
_diffrn_reflns_av_sigmaI/netI 0.0221
_diffrn_reflns_limit_h_max 8
_diffrn_reflns_limit_h_min 0
_diffrn_reflns_limit_k_max 9
_diffrn_reflns_limit_k_min -8
_diffrn_reflns_limit_l_max 19
_diffrn_reflns_limit_l_min -18
_diffrn_reflns_number 12553
_diffrn_reflns_theta_full 27.35
_diffrn_reflns_theta_max 27.35
_diffrn_reflns_theta_min 3.10
_diffrn_standards_decay_% 0
_exptl_absorpt_coefficient_mu 1.694
_exptl_absorpt_correction_T_max 0.925
_exptl_absorpt_correction_T_min 0.763
_exptl_absorpt_correction_type multi-scan
_exptl_absorpt_process_details '(SADABS; Sheldrick, 1996)'
_exptl_crystal_colour blue
_exptl_crystal_density_diffrn 1.848
_exptl_crystal_density_method 'not measured'
_exptl_crystal_description plate
_exptl_crystal_F_000 374
_exptl_crystal_size_max 0.16
_exptl_crystal_size_mid 0.14
_exptl_crystal_size_min 0.04
_refine_diff_density_max 0.486
_refine_diff_density_min -0.466
_refine_ls_extinction_method none
_refine_ls_goodness_of_fit_ref 1.097
_refine_ls_hydrogen_treatment constr
_refine_ls_matrix_type full
_refine_ls_number_parameters 209
_refine_ls_number_reflns 2951
_refine_ls_number_restraints 0
_refine_ls_restrained_S_all 1.097
_refine_ls_R_factor_all 0.0413
_refine_ls_R_factor_gt 0.0387
_refine_ls_shift/su_max 0.001
_refine_ls_shift/su_mean 0.000
_refine_ls_structure_factor_coef Fsqd
_refine_ls_weighting_details 'calc w=1/[\s^2^(Fo^2^)+(0.0515P)^2^+1.382P] where P=(Fo^2^+2Fc^2^)/3'
_refine_ls_weighting_scheme calc
_refine_ls_wR_factor_gt 0.1003
_refine_ls_wR_factor_ref 0.1031
_reflns_number_gt 2814
_reflns_number_total 2951
_reflns_threshold_expression I>2\s(I)
_cod_data_source_file hy2141.cif
_cod_data_source_block I
_cod_depositor_comments
;
The following automatic conversions were performed:
'_symmetry_cell_setting' value 'Triclinic' changed to 'triclinic'
according to '/home/saulius/struct/CIF-dictionaries/cif_core.dic'
dictionary named 'cif_core.dic' version 2.4.1 from 2010-06-29.

Automatic conversion script
Id: cif_fix_enum 1527 2010-12-29 10:47:43Z saulius 

The following automatic conversions were performed:

'_symmetry_cell_setting' value 'Triclinic' changed to 'triclinic'
according to /home/saulius/struct/CIF-dictionaries/cif_core.dic
dictionary named 'cif_core.dic' version 2.4.1 from 2010-06-29.

Automatic conversion script
Id: cif_fix_values 1715 2011-07-08 13:25:40Z adriana 
;
_cod_database_code 2219056
_cod_database_fobs_code 2219056

loop_
_symmetry_equiv_pos_as_xyz
'x, y, z'
'-x, -y, -z'

loop_
_atom_site_type_symbol
_atom_site_label
_atom_site_fract_x
_atom_site_fract_y
_atom_site_fract_z
_atom_site_U_iso_or_equiv
_atom_site_adp_type
_atom_site_calc_flag
_atom_site_refinement_flags
_atom_site_occupancy
Cu Cu1 0.89909(5) 0.56560(4) 0.26849(2) 0.01368(12) Uani d . 1
C C1 0.7448(4) 0.2868(4) 0.22309(17) 0.0146(5) Uani d . 1
C C2 0.9262(4) 0.2935(4) 0.15912(17) 0.0140(5) Uani d . 1
C C3 1.0017(4) 0.1862(4) 0.09243(18) 0.0165(5) Uani d . 1
H H3 0.9379 0.0962 0.0797 0.020 Uiso calc R 1
C C4 1.1751(4) 0.2134(4) 0.04381(18) 0.0176(5) Uani d . 1
H H4 1.2321 0.1389 -0.0019 0.021 Uiso calc R 1
C C5 1.2656(4) 0.3486(4) 0.06166(18) 0.0170(5) Uani d . 1
H H5 1.3821 0.3693 0.0281 0.020 Uiso calc R 1
C C6 1.1803(4) 0.4515(4) 0.12958(17) 0.0147(5) Uani d . 1
C C7 1.2478(4) 0.6059(4) 0.16230(17) 0.0145(5) Uani d . 1
N N2 0.8203(3) 0.6662(3) 0.38093(15) 0.0140(4) Uani d . 1
C C9 0.8504(4) 0.8386(4) 0.38654(18) 0.0149(5) Uani d . 1
H H9 0.9058 0.9087 0.3349 0.018 Uiso calc R 1
C C10 0.8047(4) 0.9181(4) 0.46359(18) 0.0152(5) Uani d . 1
H H10 0.8249 1.0422 0.4642 0.018 Uiso calc R 1
C C11 0.7280(4) 0.8137(4) 0.54125(17) 0.0145(5) Uani d . 1
C C12 0.6947(4) 0.6355(4) 0.53510(18) 0.0164(5) Uani d . 1
H H12 0.6404 0.5619 0.5859 0.020 Uiso calc R 1
C C13 0.7416(4) 0.5671(4) 0.45432(18) 0.0161(5) Uani d . 1
H H13 0.7174 0.4465 0.4506 0.019 Uiso calc R 1
C C14 0.6845(4) 0.8833(4) 0.62729(18) 0.0169(5) Uani d . 1
H H14 0.6167 0.8189 0.6759 0.020 Uiso calc R 1
N N1 1.0162(3) 0.4206(3) 0.17580(15) 0.0138(4) Uani d . 1
N N3 0.7389(3) 1.0317(4) 0.63636(15) 0.0172(4) Uani d . 1
O O1 0.6349(3) 0.1882(3) 0.21279(13) 0.0174(4) Uani d . 1
O O2 0.7219(3) 0.3883(3) 0.28564(13) 0.0167(4) Uani d . 1
O O3 1.1531(3) 0.6594(3) 0.23461(13) 0.0175(4) Uani d . 1
O O4 1.3813(3) 0.6698(3) 0.12037(13) 0.0187(4) Uani d . 1
O O5 0.6858(3) 0.8261(3) 0.16420(12) 0.0159(4) Uani d . 1
H H5C 0.6703 0.9360 0.1789 0.024 Uiso d R 1
H H5B 0.5729 0.8094 0.1586 0.024 Uiso d R 1
O O6 0.6877(3) 1.0704(3) 0.72334(13) 0.0215(4) Uani d . 1
H H6 0.7376 1.1574 0.7314 0.032 Uiso calc R 1

loop_
_atom_site_aniso_label
_atom_site_aniso_U_11
_atom_site_aniso_U_22
_atom_site_aniso_U_33
_atom_site_aniso_U_12
_atom_site_aniso_U_13
_atom_site_aniso_U_23
Cu1 0.01538(18) 0.01586(18) 0.01443(18) -0.00932(13) 0.00346(12) -0.00687(12)
C1 0.0162(12) 0.0134(11) 0.0143(11) -0.0060(9) 0.0011(9) -0.0022(9)
C2 0.0149(11) 0.0129(11) 0.0144(11) -0.0061(9) 0.0004(9) -0.0016(9)
C3 0.0206(12) 0.0160(12) 0.0177(12) -0.0105(10) 0.0004(10) -0.0063(10)
C4 0.0225(13) 0.0182(12) 0.0156(12) -0.0084(10) 0.0035(10) -0.0086(10)
C5 0.0179(12) 0.0186(12) 0.0160(12) -0.0079(10) 0.0005(9) -0.0043(10)
C6 0.0147(11) 0.0154(11) 0.0151(11) -0.0071(9) 0.0008(9) -0.0028(9)
C7 0.0166(12) 0.0152(11) 0.0139(11) -0.0079(9) -0.0011(9) -0.0039(9)
N2 0.0138(10) 0.0160(10) 0.0149(10) -0.0075(8) 0.0024(8) -0.0056(8)
C9 0.0136(11) 0.0145(11) 0.0161(12) -0.0045(9) 0.0008(9) -0.0031(9)
C10 0.0145(11) 0.0145(11) 0.0184(12) -0.0073(9) -0.0003(9) -0.0037(9)
C11 0.0115(11) 0.0181(12) 0.0158(12) -0.0071(9) 0.0009(9) -0.0050(9)
C12 0.0168(12) 0.0194(12) 0.0167(12) -0.0110(10) 0.0010(9) -0.0038(10)
C13 0.0144(11) 0.0181(12) 0.0182(12) -0.0087(10) 0.0004(9) -0.0037(10)
C14 0.0156(12) 0.0215(12) 0.0159(12) -0.0091(10) 0.0018(9) -0.0048(10)
N1 0.0157(10) 0.0154(10) 0.0142(10) -0.0090(8) 0.0017(8) -0.0054(8)
N3 0.0170(10) 0.0240(11) 0.0152(10) -0.0099(9) 0.0035(8) -0.0092(9)
O1 0.0198(9) 0.0155(8) 0.0211(9) -0.0109(7) 0.0014(7) -0.0051(7)
O2 0.0199(9) 0.0189(9) 0.0168(9) -0.0124(7) 0.0041(7) -0.0066(7)
O3 0.0184(9) 0.0222(9) 0.0178(9) -0.0119(7) 0.0030(7) -0.0088(7)
O4 0.0192(9) 0.0222(9) 0.0201(9) -0.0129(8) 0.0035(7) -0.0069(7)
O5 0.0147(8) 0.0166(8) 0.0188(9) -0.0069(7) 0.0031(7) -0.0072(7)
O6 0.0280(10) 0.0280(10) 0.0190(9) -0.0173(9) 0.0085(8) -0.0150(8)

loop_
_atom_type_symbol
_atom_type_description
_atom_type_scat_dispersion_real
_atom_type_scat_dispersion_imag
_atom_type_scat_source
C C 0.0033 0.0016 'International Tables Vol C Tables 4.2.6.8 and 6.1.1.4'
H H 0.0000 0.0000 'International Tables Vol C Tables 4.2.6.8 and 6.1.1.4'
Cu Cu 0.3201 1.2651 'International Tables Vol C Tables 4.2.6.8 and 6.1.1.4'
N N 0.0061 0.0033 'International Tables Vol C Tables 4.2.6.8 and 6.1.1.4'
O O 0.0106 0.0060 'International Tables Vol C Tables 4.2.6.8 and 6.1.1.4'

loop_
_geom_angle_atom_site_label_1
_geom_angle_atom_site_label_2
_geom_angle_atom_site_label_3
_geom_angle
_geom_angle_publ_flag
N1 Cu1 N2 168.18(9) y
N1 Cu1 O2 81.66(8) y
N2 Cu1 O2 97.18(8) y
N1 Cu1 O3 79.84(8) y
N2 Cu1 O3 99.02(8) y
O2 Cu1 O3 159.29(8) y
N1 Cu1 O5 91.57(8) y
N2 Cu1 O5 100.24(8) y
O2 Cu1 O5 96.71(7) y
O3 Cu1 O5 93.03(7) y
O1 C1 O2 125.2(2) ?
O1 C1 C2 119.9(2) ?
O2 C1 C2 114.9(2) ?
N1 C2 C3 120.4(2) ?
N1 C2 C1 111.3(2) ?
C3 C2 C1 128.3(2) ?
C2 C3 C4 118.0(2) ?
C2 C3 H3 121.0 ?
C4 C3 H3 121.0 ?
C5 C4 C3 120.7(2) ?
C5 C4 H4 119.7 ?
C3 C4 H4 119.7 ?
C6 C5 C4 117.9(2) ?
C6 C5 H5 121.1 ?
C4 C5 H5 121.1 ?
N1 C6 C5 120.2(2) ?
N1 C6 C7 111.4(2) ?
C5 C6 C7 128.5(2) ?
O4 C7 O3 125.6(2) ?
O4 C7 C6 120.1(2) ?
O3 C7 C6 114.3(2) ?
C9 N2 C13 118.4(2) ?
C9 N2 Cu1 118.92(17) ?
C13 N2 Cu1 122.68(18) ?
N2 C9 C10 123.0(2) ?
N2 C9 H9 118.5 ?
C10 C9 H9 118.5 ?
C9 C10 C11 119.2(2) ?
C9 C10 H10 120.4 ?
C11 C10 H10 120.4 ?
C12 C11 C10 117.8(2) ?
C12 C11 C14 119.7(2) ?
C10 C11 C14 122.5(2) ?
C13 C12 C11 119.5(2) ?
C13 C12 H12 120.2 ?
C11 C12 H12 120.2 ?
N2 C13 C12 122.1(2) ?
N2 C13 H13 119.0 ?
C12 C13 H13 119.0 ?
N3 C14 C11 119.3(2) ?
N3 C14 H14 120.4 ?
C11 C14 H14 120.4 ?
C2 N1 C6 122.9(2) ?
C2 N1 Cu1 117.51(17) ?
C6 N1 Cu1 119.60(17) ?
C14 N3 O6 110.1(2) ?
C1 O2 Cu1 113.75(16) ?
C7 O3 Cu1 113.79(16) ?
Cu1 O5 H5C 109.5 ?
Cu1 O5 H5B 110.7 ?
H5C O5 H5B 112.6 ?
N3 O6 H6 109.5 ?

loop_
_geom_bond_atom_site_label_1
_geom_bond_atom_site_label_2
_geom_bond_distance
_geom_bond_publ_flag
Cu1 N1 1.903(2) y
Cu1 N2 1.957(2) y
Cu1 O2 2.0018(18) y
Cu1 O3 2.0574(18) y
Cu1 O5 2.2273(18) y
C1 O1 1.229(3) ?
C1 O2 1.286(3) ?
C1 C2 1.524(3) ?
C2 N1 1.334(3) ?
C2 C3 1.372(4) ?
C3 C4 1.397(4) ?
C3 H3 0.9500 ?
C4 C5 1.394(4) ?
C4 H4 0.9500 ?
C5 C6 1.380(4) ?
C5 H5 0.9500 ?
C6 N1 1.335(3) ?
C6 C7 1.520(3) ?
C7 O4 1.231(3) ?
C7 O3 1.295(3) ?
N2 C9 1.345(3) ?
N2 C13 1.348(3) ?
C9 C10 1.375(4) ?
C9 H9 0.9500 ?
C10 C11 1.401(3) ?
C10 H10 0.9500 ?
C11 C12 1.399(3) ?
C11 C14 1.463(4) ?
C12 C13 1.387(4) ?
C12 H12 0.9500 ?
C13 H13 0.9500 ?
C14 N3 1.280(3) ?
C14 H14 0.9500 ?
N3 O6 1.390(3) ?
O5 H5C 0.8400 ?
O5 H5B 0.8263 ?
O6 H6 0.8400 ?

loop_
_geom_hbond_atom_site_label_D
_geom_hbond_atom_site_label_H
_geom_hbond_atom_site_label_A
_geom_hbond_site_symmetry_A
_geom_hbond_distance_DH
_geom_hbond_distance_HA
_geom_hbond_distance_DA
_geom_hbond_angle_DHA
_geom_hbond_publ_flag
O5 H5C O1 1_565 0.84 1.93 2.769(3) 180 y
O5 H5B O4 1_455 0.83 2.07 2.836(3) 155 y
O5 H5B O6 2_676 0.83 2.51 2.939(3) 113 y
O6 H6 O3 2_776 0.84 1.89 2.725(3) 173 y

loop_
_geom_torsion_atom_site_label_1
_geom_torsion_atom_site_label_2
_geom_torsion_atom_site_label_3
_geom_torsion_atom_site_label_4
_geom_torsion
O1 C1 C2 N1 174.9(2)
O2 C1 C2 N1 -5.5(3)
O1 C1 C2 C3 -6.4(4)
O2 C1 C2 C3 173.2(2)
N1 C2 C3 C4 0.5(4)
C1 C2 C3 C4 -178.1(2)
C2 C3 C4 C5 -1.2(4)
C3 C4 C5 C6 1.0(4)
C4 C5 C6 N1 -0.1(4)
C4 C5 C6 C7 -179.9(2)
N1 C6 C7 O4 -171.9(2)
C5 C6 C7 O4 7.9(4)
N1 C6 C7 O3 7.7(3)
C5 C6 C7 O3 -172.5(2)
N1 Cu1 N2 C9 116.4(4)
O2 Cu1 N2 C9 -160.01(19)
O3 Cu1 N2 C9 32.9(2)
O5 Cu1 N2 C9 -61.82(19)
N1 Cu1 N2 C13 -61.9(5)
O2 Cu1 N2 C13 21.7(2)
O3 Cu1 N2 C13 -145.3(2)
O5 Cu1 N2 C13 119.9(2)
C13 N2 C9 C10 0.0(4)
Cu1 N2 C9 C10 -178.33(19)
N2 C9 C10 C11 1.6(4)
C9 C10 C11 C12 -2.2(4)
C9 C10 C11 C14 177.2(2)
C10 C11 C12 C13 1.1(4)
C14 C11 C12 C13 -178.3(2)
C9 N2 C13 C12 -1.1(4)
Cu1 N2 C13 C12 177.19(19)
C11 C12 C13 N2 0.5(4)
C12 C11 C14 N3 171.6(2)
C10 C11 C14 N3 -7.7(4)
C3 C2 N1 C6 0.4(4)
C1 C2 N1 C6 179.2(2)
C3 C2 N1 Cu1 179.26(19)
C1 C2 N1 Cu1 -1.9(3)
C5 C6 N1 C2 -0.6(4)
C7 C6 N1 C2 179.3(2)
C5 C6 N1 Cu1 -179.45(19)
C7 C6 N1 Cu1 0.4(3)
N2 Cu1 N1 C2 90.7(4)
O2 Cu1 N1 C2 5.49(18)
O3 Cu1 N1 C2 176.1(2)
O5 Cu1 N1 C2 -91.07(19)
N2 Cu1 N1 C6 -90.4(4)
O2 Cu1 N1 C6 -175.6(2)
O3 Cu1 N1 C6 -4.92(19)
O5 Cu1 N1 C6 87.88(19)
C11 C14 N3 O6 -178.7(2)
O1 C1 O2 Cu1 -170.6(2)
C2 C1 O2 Cu1 9.9(3)
N1 Cu1 O2 C1 -8.63(17)
N2 Cu1 O2 C1 -176.76(17)
O3 Cu1 O2 C1 -35.5(3)
O5 Cu1 O2 C1 81.98(17)
O4 C7 O3 Cu1 168.1(2)
C6 C7 O3 Cu1 -11.5(3)
N1 Cu1 O3 C7 9.31(17)
N2 Cu1 O3 C7 177.38(17)
O2 Cu1 O3 C7 36.3(3)
O5 Cu1 O3 C7 -81.74(18)
